data_7032600
loop_
_publ_author_name
'Alagesan, M.'
'Sathyadevi, P.'
'Krishnamoorthy, P.'
'Bhuvanesh, N. S. P.'
'Dharmaraj, N.'

_publ_section_title
;
 DMSO containing ruthenium(ii) hydrazone complexes: in vitro evaluation of
 biomolecular interaction and anticancer activity.
;
_journal_issue 42
_journal_name_full 'Dalton transactions (Cambridge, England : 2003)'
_journal_page_first 15829
_journal_page_last 15840
_journal_paper_doi 10.1039/c4dt01032a
_journal_volume 43
_journal_year 2014
_chemical_formula_moiety 'C22 H26 Cl2 N2 O4 Ru S2'
_chemical_formula_sum 'C22 H26 Cl2 N2 O4 Ru S2'
_chemical_formula_weight 618.54
_chemical_name_systematic
;
 ?
;
_space_group_crystal_system monoclinic
_space_group_IT_number 14
_space_group_name_Hall '-P 2ybc'
_space_group_name_H-M_alt 'P 1 21/c 1'
_symmetry_space_group_name_Hall '-P 2ybc'
_symmetry_space_group_name_H-M 'P 1 21/c 1'
_atom_sites_solution_hydrogens mixed
_audit_creation_date 2014-06-23
_audit_creation_method
;
Olex2 1.2-beta
(compiled 2013.09.17 svn.r2790 for OlexSys, GUI svn.r4601)
;
_cell_angle_alpha 90
_cell_angle_beta 107.583(9)
_cell_angle_gamma 90
_cell_formula_units_Z 4
_cell_length_a 12.653(2)
_cell_length_b 13.226(3)
_cell_length_c 15.989(3)
_cell_measurement_reflns_used 919
_cell_measurement_temperature 296(2)
_cell_measurement_theta_max 60.29
_cell_measurement_theta_min 3.66
_cell_volume 2550.7(9)
_computing_cell_refinement 'SAINT v6.45A (Bruker, 2003)'
_computing_data_reduction 'SAINT v6.45A (Bruker, 2003)'
_computing_molecular_graphics
;
O. V. Dolomanov, L. J. Bourhis, R. J. Gildea, J. A. K. Howard and H. Puschmann,
OLEX2: a complete structure solution, refinement and analysis program.
J. Appl. Cryst. (2009). 42, 339-341.
;
_computing_publication_material
;
O. V. Dolomanov, L. J. Bourhis, R. J. Gildea, J. A. K. Howard and H. Puschmann,
OLEX2: a complete structure solution, refinement and analysis program.
J. Appl. Cryst. (2009). 42, 339-341.
;
_computing_structure_refinement
;
SHELX, G.M. Sheldrick, Acta Cryst.
(2008). A64, 112-122
;
_diffrn_ambient_temperature 296.15
_diffrn_measured_fraction_theta_full 0.817
_diffrn_measured_fraction_theta_max 0.995
_diffrn_measurement_device_type 'BRUKER GADDS D8 Discover'
_diffrn_measurement_method 'phi and omega scans'
_diffrn_radiation_monochromator graphite
_diffrn_radiation_type CuK\a
_diffrn_radiation_wavelength 1.54178
_diffrn_reflns_av_R_equivalents 0.0709
_diffrn_reflns_av_unetI/netI 0.0509
_diffrn_reflns_Laue_measured_fraction_full 0.817
_diffrn_reflns_Laue_measured_fraction_max 0.995
_diffrn_reflns_limit_h_max 13
_diffrn_reflns_limit_h_min -14
_diffrn_reflns_limit_k_max 14
_diffrn_reflns_limit_k_min -14
_diffrn_reflns_limit_l_max 17
_diffrn_reflns_limit_l_min -17
_diffrn_reflns_number 19835
_diffrn_reflns_point_group_measured_fraction_full 0.817
_diffrn_reflns_point_group_measured_fraction_max 0.995
_diffrn_reflns_theta_full 67.679
_diffrn_reflns_theta_max 59.999
_diffrn_reflns_theta_min 4.426
_diffrn_standards_interval_count 0
_diffrn_standards_number 0
_exptl_absorpt_coefficient_mu 8.700
_exptl_absorpt_correction_T_max 0.7519
_exptl_absorpt_correction_T_min 0.5556
_exptl_absorpt_correction_type multi-scan
_exptl_absorpt_process_details
;
SADABS-2008/1 (Bruker,2008) was used for absorption correction.
wR2(int) was 0.0804 before and 0.0463 after correction.
The Ratio of minimum to maximum transmission is 0.7389.
The \l/2 correction factor is Not present.
;
_exptl_crystal_colour red
_exptl_crystal_colour_primary red
_exptl_crystal_density_diffrn 1.611
_exptl_crystal_description block
_exptl_crystal_F_000 1256
_exptl_crystal_size_max 0.05
_exptl_crystal_size_mid 0.04
_exptl_crystal_size_min 0.03
_refine_diff_density_max 0.371
_refine_diff_density_min -0.624
_refine_diff_density_rms 0.074
_refine_ls_extinction_method none
_refine_ls_goodness_of_fit_ref 0.889
_refine_ls_hydrogen_treatment constr
_refine_ls_matrix_type full
_refine_ls_number_parameters 298
_refine_ls_number_reflns 3762
_refine_ls_number_restraints 0
_refine_ls_restrained_S_all 0.889
_refine_ls_R_factor_all 0.0463
_refine_ls_R_factor_gt 0.0321
_refine_ls_shift/su_max 0.001
_refine_ls_shift/su_mean 0.000
_refine_ls_structure_factor_coef Fsqd
_refine_ls_weighting_details 'w=1/[\s^2^(Fo^2^)+(0.0387P)^2^] where P=(Fo^2^+2Fc^2^)/3'
_refine_ls_weighting_scheme calc
_refine_ls_wR_factor_gt 0.0686
_refine_ls_wR_factor_ref 0.0712
_reflns_Friedel_coverage 0.000
_reflns_number_gt 2784
_reflns_number_total 3762
_reflns_threshold_expression 'I > 2\s(I)'
_cod_data_source_file c4dt01032a2.cif
_cod_data_source_block rdohnb
_cod_depositor_comments 'Adding full bibliography for 7032600--7032601.cif.'
_cod_database_code 7032600
_shelxl_version_number 2013-4
_shelx_space_group_comment
;
The symmetry employed for this shelxl refinement is uniquely defined
by the following loop, which should always be used as a source of
symmetry information in preference to the above space-group names.
They are only intended as comments.
;
_shelx_estimated_absorpt_t_max 0.780
_shelx_estimated_absorpt_t_min 0.670
_olex2_refinement_description
;
1. Fixed Uiso
 At 1.2 times of:
  All C(H) groups
 At 1.5 times of:
  All C(H,H,H) groups, All N(H) groups, All O(H) groups
2.a Riding coordinates:
 O2(H2), N2(H2A)
2.b Me refined with riding coordinates:
 C19(H19A,H19B,H19C), C20(H20A,H20B,H20C), C21(H21A,H21B,H21C), C22(H22A,H22B,
 H22C)
2.c Aromatic/amide H refined with riding coordinates:
 C1(H1), C5(H5), C6(H6), C8(H8), C9(H9), C10(H10), C11(H11), C14(H14),
 C15(H15), C16(H16), C17(H17), C18(H18)
;

loop_
_space_group_symop_operation_xyz
'x, y, z'
'-x, y+1/2, -z+1/2'
'-x, -y, -z'
'x, -y-1/2, z-1/2'

loop_
_atom_site_label
_atom_site_type_symbol
_atom_site_fract_x
_atom_site_fract_y
_atom_site_fract_z
_atom_site_U_iso_or_equiv
_atom_site_adp_type
_atom_site_occupancy
_atom_site_site_symmetry_order
_atom_site_calc_flag
_atom_site_refinement_flags_posn
_atom_site_refinement_flags_adp
Ru1 Ru 0.12577(2) 0.21400(2) 0.43925(2) 0.02902(10) Uani 1 1 d . .
Cl1 Cl 0.06386(9) 0.34225(8) 0.32893(6) 0.0486(3) Uani 1 1 d . .
Cl2 Cl 0.17897(9) 0.09809(9) 0.55760(7) 0.0556(3) Uani 1 1 d . .
S1 S 0.05984(8) 0.09405(8) 0.33702(6) 0.0355(2) Uani 1 1 d . .
S2 S 0.29503(8) 0.20968(9) 0.42284(7) 0.0503(3) Uani 1 1 d . .
O1 O -0.02772(19) 0.2250(2) 0.46201(16) 0.0336(6) Uani 1 1 d . .
O2 O 0.0911(2) 0.5350(2) 0.59949(17) 0.0406(7) Uani 1 1 d . .
H2 H 0.0559 0.5716 0.6263 0.061 Uiso 1 1 d R U
O3 O 0.0941(2) 0.0939(2) 0.25621(18) 0.0489(8) Uani 1 1 d . .
O4 O 0.3843(2) 0.2628(3) 0.4902(2) 0.0826(13) Uani 1 1 d . .
N1 N 0.1523(2) 0.3276(2) 0.53761(19) 0.0322(7) Uani 1 1 d . .
N2 N 0.0591(2) 0.3360(2) 0.56678(19) 0.0333(7) Uani 1 1 d . .
H2A H 0.0574 0.3907 0.6085 0.050 Uiso 1 1 d R U
C1 C 0.2387(3) 0.3825(3) 0.5724(2) 0.0340(9) Uani 1 1 d . .
H1 H 0.2957 0.3701 0.5483 0.041 Uiso 1 1 calc R U
C2 C 0.2677(3) 0.4593(3) 0.6406(2) 0.0314(9) Uani 1 1 d . .
C3 C 0.3827(3) 0.4623(3) 0.6943(2) 0.0356(9) Uani 1 1 d . .
C4 C 0.4207(3) 0.5421(3) 0.7553(3) 0.0414(10) Uani 1 1 d . .
C5 C 0.3434(4) 0.6150(3) 0.7640(3) 0.0508(12) Uani 1 1 d . .
H5 H 0.3669 0.6669 0.8046 0.061 Uiso 1 1 calc R U
C6 C 0.2357(4) 0.6110(3) 0.7145(3) 0.0444(11) Uani 1 1 d . .
H6 H 0.1864 0.6600 0.7217 0.053 Uiso 1 1 calc R U
C7 C 0.1977(3) 0.5339(3) 0.6526(2) 0.0358(9) Uani 1 1 d . .
C8 C 0.4597(3) 0.3858(4) 0.6904(3) 0.0520(12) Uani 1 1 d . .
H8 H 0.4369 0.3318 0.6518 0.062 Uiso 1 1 calc R U
C9 C 0.5675(4) 0.3908(4) 0.7430(3) 0.0675(15) Uani 1 1 d . .
H9 H 0.6170 0.3402 0.7396 0.081 Uiso 1 1 calc R U
C10 C 0.6039(4) 0.4703(4) 0.8013(3) 0.0712(16) Uani 1 1 d . .
H10 H 0.6774 0.4730 0.8362 0.085 Uiso 1 1 calc R U
C11 C 0.5322(4) 0.5438(4) 0.8071(3) 0.0595(13) Uani 1 1 d . .
H11 H 0.5573 0.5968 0.8463 0.071 Uiso 1 1 calc R U
C12 C -0.0319(3) 0.2860(3) 0.5203(2) 0.0304(9) Uani 1 1 d . .
C13 C -0.1407(3) 0.3071(3) 0.5353(2) 0.0340(9) Uani 1 1 d . .
C14 C -0.1611(3) 0.3940(4) 0.5747(3) 0.0481(12) Uani 1 1 d . .
H14 H -0.1037 0.4390 0.5994 0.058 Uiso 1 1 calc R U
C15 C -0.2675(4) 0.4149(4) 0.5777(3) 0.0656(15) Uani 1 1 d . .
H15 H -0.2814 0.4738 0.6044 0.079 Uiso 1 1 calc R U
C16 C -0.3526(4) 0.3478(5) 0.5408(3) 0.0707(16) Uani 1 1 d . .
H16 H -0.4240 0.3618 0.5423 0.085 Uiso 1 1 calc R U
C17 C -0.3319(4) 0.2617(4) 0.5025(4) 0.0701(16) Uani 1 1 d . .
H17 H -0.3893 0.2164 0.4784 0.084 Uiso 1 1 calc R U
C18 C -0.2265(3) 0.2407(4) 0.4990(3) 0.0539(12) Uani 1 1 d . .
H18 H -0.2132 0.1817 0.4722 0.065 Uiso 1 1 calc R U
C19 C 0.0772(4) -0.0326(3) 0.3779(3) 0.0585(13) Uani 1 1 d . .
H19A H 0.0559 -0.0363 0.4306 0.088 Uiso 1 1 calc R U
H19B H 0.1535 -0.0521 0.3905 0.088 Uiso 1 1 calc R U
H19C H 0.0315 -0.0773 0.3346 0.088 Uiso 1 1 calc R U
C20 C -0.0873(3) 0.0988(4) 0.3037(3) 0.0548(13) Uani 1 1 d . .
H20A H -0.1126 0.0990 0.3545 0.082 Uiso 1 1 calc R U
H20B H -0.1167 0.0407 0.2682 0.082 Uiso 1 1 calc R U
H20C H -0.1121 0.1592 0.2702 0.082 Uiso 1 1 calc R U
C21 C 0.3008(4) 0.2554(4) 0.3191(4) 0.0789(17) Uani 1 1 d . .
H21A H 0.2442 0.2231 0.2729 0.118 Uiso 1 1 calc R U
H21B H 0.3722 0.2404 0.3127 0.118 Uiso 1 1 calc R U
H21C H 0.2892 0.3272 0.3160 0.118 Uiso 1 1 calc R U
C22 C 0.3467(4) 0.0852(4) 0.4192(4) 0.0745(17) Uani 1 1 d . .
H22A H 0.2927 0.0459 0.3765 0.112 Uiso 1 1 calc R U
H22B H 0.3614 0.0542 0.4759 0.112 Uiso 1 1 calc R U
H22C H 0.4140 0.0883 0.4034 0.112 Uiso 1 1 calc R U

loop_
_atom_site_aniso_label
_atom_site_aniso_U_11
_atom_site_aniso_U_22
_atom_site_aniso_U_33
_atom_site_aniso_U_23
_atom_site_aniso_U_13
_atom_site_aniso_U_12
Ru1 0.02193(16) 0.03542(18) 0.02728(16) -0.00334(15) 0.00379(11) 0.00069(14)
Cl1 0.0579(7) 0.0479(7) 0.0425(6) 0.0099(5) 0.0190(5) 0.0124(5)
Cl2 0.0603(7) 0.0574(7) 0.0386(6) 0.0106(5) -0.0007(5) 0.0138(6)
S1 0.0319(5) 0.0402(6) 0.0316(5) -0.0064(5) 0.0053(4) 0.0001(4)
S2 0.0278(5) 0.0648(8) 0.0594(7) -0.0266(6) 0.0150(5) -0.0032(5)
O1 0.0273(14) 0.0434(16) 0.0281(13) -0.0075(13) 0.0056(11) -0.0061(12)
O2 0.0365(16) 0.0410(17) 0.0419(15) 0.0010(14) 0.0086(13) 0.0056(12)
O3 0.0500(18) 0.0552(19) 0.0433(17) -0.0118(15) 0.0169(14) 0.0007(14)
O4 0.0296(17) 0.117(3) 0.102(3) -0.071(2) 0.0204(17) -0.0189(17)
N1 0.0234(17) 0.0412(19) 0.0325(16) -0.0032(15) 0.0089(14) -0.0027(14)
N2 0.0227(17) 0.0416(19) 0.0357(17) -0.0093(16) 0.0089(14) -0.0052(14)
C1 0.025(2) 0.044(2) 0.034(2) -0.0078(19) 0.0103(17) -0.0014(18)
C2 0.028(2) 0.036(2) 0.030(2) -0.0018(18) 0.0087(17) -0.0050(17)
C3 0.029(2) 0.043(3) 0.034(2) -0.005(2) 0.0085(18) -0.0098(18)
C4 0.038(2) 0.044(3) 0.039(2) -0.003(2) 0.007(2) -0.010(2)
C5 0.057(3) 0.043(3) 0.048(3) -0.013(2) 0.008(2) -0.009(2)
C6 0.050(3) 0.033(2) 0.050(3) -0.003(2) 0.014(2) 0.003(2)
C7 0.034(2) 0.036(2) 0.035(2) 0.0044(19) 0.0073(19) -0.0036(18)
C8 0.030(2) 0.062(3) 0.058(3) -0.023(2) 0.003(2) -0.002(2)
C9 0.031(3) 0.081(4) 0.079(4) -0.026(3) 0.001(2) 0.004(2)
C10 0.035(3) 0.087(4) 0.075(4) -0.030(3) -0.008(3) -0.009(3)
C11 0.049(3) 0.063(3) 0.058(3) -0.016(3) 0.003(2) -0.019(3)
C12 0.024(2) 0.035(2) 0.029(2) 0.006(2) 0.0044(16) -0.0013(18)
C13 0.023(2) 0.046(3) 0.032(2) 0.0017(19) 0.0068(17) -0.0004(17)
C14 0.033(2) 0.068(3) 0.046(3) -0.014(2) 0.015(2) -0.004(2)
C15 0.044(3) 0.086(4) 0.070(3) -0.022(3) 0.023(3) 0.011(3)
C16 0.029(3) 0.115(5) 0.073(3) -0.004(4) 0.023(2) 0.003(3)
C17 0.033(3) 0.090(4) 0.089(4) -0.022(3) 0.020(3) -0.014(3)
C18 0.038(3) 0.056(3) 0.070(3) -0.013(3) 0.020(2) -0.008(2)
C19 0.074(3) 0.042(3) 0.052(3) -0.003(2) 0.006(2) -0.006(2)
C20 0.025(2) 0.073(3) 0.058(3) -0.024(3) -0.001(2) -0.006(2)
C21 0.071(4) 0.087(4) 0.102(4) -0.018(4) 0.061(3) -0.014(3)
C22 0.042(3) 0.084(4) 0.093(4) -0.031(3) 0.014(3) 0.021(3)

loop_
_atom_type_symbol
_atom_type_description
_atom_type_scat_dispersion_real
_atom_type_scat_dispersion_imag
_atom_type_scat_source
C C 0.0181 0.0091 'International Tables Vol C Tables 4.2.6.8 and 6.1.1.4'
H H 0.0000 0.0000 'International Tables Vol C Tables 4.2.6.8 and 6.1.1.4'
Cl Cl 0.3639 0.7018 'International Tables Vol C Tables 4.2.6.8 and 6.1.1.4'
N N 0.0311 0.0180 'International Tables Vol C Tables 4.2.6.8 and 6.1.1.4'
O O 0.0492 0.0322 'International Tables Vol C Tables 4.2.6.8 and 6.1.1.4'
Ru Ru 0.0552 3.2960 'International Tables Vol C Tables 4.2.6.8 and 6.1.1.4'
S S 0.3331 0.5567 'International Tables Vol C Tables 4.2.6.8 and 6.1.1.4'

loop_
_geom_angle_atom_site_label_1
_geom_angle_atom_site_label_2
_geom_angle_atom_site_label_3
_geom_angle
Cl2 Ru1 Cl1 173.98(4)
S1 Ru1 Cl1 89.85(4)
S1 Ru1 Cl2 94.45(4)
S2 Ru1 Cl1 92.48(4)
S2 Ru1 Cl2 91.49(5)
S2 Ru1 S1 93.14(4)
O1 Ru1 Cl1 87.96(7)
O1 Ru1 Cl2 87.75(8)
O1 Ru1 S1 90.89(7)
O1 Ru1 S2 175.94(7)
O1 Ru1 N1 76.65(10)
N1 Ru1 Cl1 89.30(9)
N1 Ru1 Cl2 85.59(9)
N1 Ru1 S1 167.53(8)
N1 Ru1 S2 99.32(8)
O3 S1 Ru1 119.51(12)
O3 S1 C19 106.3(2)
O3 S1 C20 107.14(19)
C19 S1 Ru1 114.68(15)
C20 S1 Ru1 108.55(15)
C20 S1 C19 98.3(2)
O4 S2 Ru1 116.74(13)
O4 S2 C21 106.2(2)
O4 S2 C22 104.8(2)
C21 S2 Ru1 114.17(18)
C22 S2 Ru1 113.70(18)
C22 S2 C21 99.5(3)
C12 O1 Ru1 115.4(2)
C7 O2 H2 105.1
N2 N1 Ru1 110.0(2)
C1 N1 Ru1 129.8(2)
C1 N1 N2 120.1(3)
N1 N2 H2A 118.4
C12 N2 N1 116.5(3)
C12 N2 H2A 123.0
N1 C1 H1 112.6
N1 C1 C2 134.9(3)
C2 C1 H1 112.6
C3 C2 C1 116.3(3)
C7 C2 C1 125.3(3)
C7 C2 C3 118.1(3)
C4 C3 C2 119.9(4)
C8 C3 C2 122.3(4)
C8 C3 C4 117.8(3)
C5 C4 C3 118.4(4)
C11 C4 C3 119.3(4)
C11 C4 C5 122.3(4)
C4 C5 H5 119.3
C6 C5 C4 121.4(4)
C6 C5 H5 119.3
C5 C6 H6 119.7
C5 C6 C7 120.7(4)
C7 C6 H6 119.7
O2 C7 C2 118.6(3)
O2 C7 C6 119.8(3)
C2 C7 C6 121.5(4)
C3 C8 H8 119.7
C9 C8 C3 120.5(4)
C9 C8 H8 119.7
C8 C9 H9 119.5
C8 C9 C10 121.0(5)
C10 C9 H9 119.5
C9 C10 H10 120.1
C11 C10 C9 119.9(4)
C11 C10 H10 120.1
C4 C11 H11 119.2
C10 C11 C4 121.6(4)
C10 C11 H11 119.2
O1 C12 N2 120.6(3)
O1 C12 C13 119.4(3)
N2 C12 C13 119.9(3)
C14 C13 C12 122.8(3)
C14 C13 C18 119.5(4)
C18 C13 C12 117.4(4)
C13 C14 H14 119.9
C13 C14 C15 120.1(4)
C15 C14 H14 119.9
C14 C15 H15 120.1
C16 C15 C14 119.7(5)
C16 C15 H15 120.1
C15 C16 H16 120.0
C17 C16 C15 120.1(4)
C17 C16 H16 120.0
C16 C17 H17 119.8
C16 C17 C18 120.5(4)
C18 C17 H17 119.8
C13 C18 H18 119.9
C17 C18 C13 120.2(4)
C17 C18 H18 119.9
S1 C19 H19A 109.5
S1 C19 H19B 109.5
S1 C19 H19C 109.5
H19A C19 H19B 109.5
H19A C19 H19C 109.5
H19B C19 H19C 109.5
S1 C20 H20A 109.5
S1 C20 H20B 109.5
S1 C20 H20C 109.5
H20A C20 H20B 109.5
H20A C20 H20C 109.5
H20B C20 H20C 109.5
S2 C21 H21A 109.5
S2 C21 H21B 109.5
S2 C21 H21C 109.5
H21A C21 H21B 109.5
H21A C21 H21C 109.5
H21B C21 H21C 109.5
S2 C22 H22A 109.5
S2 C22 H22B 109.5
S2 C22 H22C 109.5
H22A C22 H22B 109.5
H22A C22 H22C 109.5
H22B C22 H22C 109.5

loop_
_geom_bond_atom_site_label_1
_geom_bond_atom_site_label_2
_geom_bond_distance
Ru1 Cl1 2.4015(11)
Ru1 Cl2 2.3694(11)
Ru1 S1 2.2497(10)
Ru1 S2 2.2357(10)
Ru1 O1 2.086(2)
Ru1 N1 2.127(3)
S1 O3 1.482(3)
S1 C19 1.787(4)
S1 C20 1.776(4)
S2 O4 1.481(3)
S2 C21 1.787(5)
S2 C22 1.779(5)
O1 C12 1.246(4)
O2 H2 0.8556
O2 C7 1.359(4)
N1 N2 1.397(4)
N1 C1 1.290(4)
N2 H2A 0.9891
N2 C12 1.342(4)
C1 H1 0.9300
C1 C2 1.453(5)
C2 C3 1.450(5)
C2 C7 1.377(5)
C3 C4 1.420(5)
C3 C8 1.419(6)
C4 C5 1.409(6)
C4 C11 1.403(6)
C5 H5 0.9300
C5 C6 1.355(6)
C6 H6 0.9300
C6 C7 1.402(5)
C8 H8 0.9300
C8 C9 1.371(6)
C9 H9 0.9300
C9 C10 1.388(7)
C10 H10 0.9300
C10 C11 1.352(6)
C11 H11 0.9300
C12 C13 1.492(5)
C13 C14 1.372(5)
C13 C18 1.381(5)
C14 H14 0.9300
C14 C15 1.389(6)
C15 H15 0.9300
C15 C16 1.382(7)
C16 H16 0.9300
C16 C17 1.356(7)
C17 H17 0.9300
C17 C18 1.380(6)
C18 H18 0.9300
C19 H19A 0.9600
C19 H19B 0.9600
C19 H19C 0.9600
C20 H20A 0.9600
C20 H20B 0.9600
C20 H20C 0.9600
C21 H21A 0.9600
C21 H21B 0.9600
C21 H21C 0.9600
C22 H22A 0.9600
C22 H22B 0.9600
C22 H22C 0.9600

loop_
_geom_hbond_atom_site_label_D
_geom_hbond_atom_site_label_H
_geom_hbond_atom_site_label_A
_geom_hbond_distance_DH
_geom_hbond_distance_HA
_geom_hbond_distance_DA
_geom_hbond_angle_DHA
_geom_hbond_site_symmetry_A
O2 H2 Cl1 0.86 2.18 3.024(3) 167.9 3_566
N2 H2A O2 0.99 1.97 2.690(4) 127.6 .
N2 H2A O3 0.99 2.27 3.069(4) 136.7 4_566

loop_
_geom_torsion_atom_site_label_1
_geom_torsion_atom_site_label_2
_geom_torsion_atom_site_label_3
_geom_torsion_atom_site_label_4
_geom_torsion
Ru1 O1 C12 N2 -3.1(4)
Ru1 O1 C12 C13 173.8(2)
Ru1 N1 N2 C12 -10.1(4)
Ru1 N1 C1 C2 -178.0(3)
O1 C12 C13 C14 -157.4(4)
O1 C12 C13 C18 15.5(5)
N1 N2 C12 O1 9.3(5)
N1 N2 C12 C13 -167.6(3)
N1 C1 C2 C3 145.9(4)
N1 C1 C2 C7 -40.3(7)
N2 N1 C1 C2 -0.6(7)
N2 C12 C13 C14 19.5(5)
N2 C12 C13 C18 -167.6(4)
C1 N1 N2 C12 172.0(3)
C1 C2 C3 C4 172.6(3)
C1 C2 C3 C8 -9.3(5)
C1 C2 C7 O2 2.9(6)
C1 C2 C7 C6 -173.5(4)
C2 C3 C4 C5 2.2(6)
C2 C3 C4 C11 179.8(4)
C2 C3 C8 C9 -179.3(4)
C3 C2 C7 O2 176.6(3)
C3 C2 C7 C6 0.2(6)
C3 C4 C5 C6 -1.3(6)
C3 C4 C11 C10 -1.1(7)
C3 C8 C9 C10 0.1(8)
C4 C3 C8 C9 -1.2(6)
C4 C5 C6 C7 -0.1(7)
C5 C4 C11 C10 176.4(5)
C5 C6 C7 O2 -175.7(4)
C5 C6 C7 C2 0.7(6)
C7 C2 C3 C4 -1.7(5)
C7 C2 C3 C8 176.3(4)
C8 C3 C4 C5 -175.9(4)
C8 C3 C4 C11 1.7(6)
C8 C9 C10 C11 0.5(9)
C9 C10 C11 C4 0.0(8)
C11 C4 C5 C6 -178.8(4)
C12 C13 C14 C15 172.5(4)
C12 C13 C18 C17 -173.2(4)
C13 C14 C15 C16 0.0(7)
C14 C13 C18 C17 -0.1(7)
C14 C15 C16 C17 0.5(8)
C15 C16 C17 C18 -0.8(9)
C16 C17 C18 C13 0.6(8)
C18 C13 C14 C15 -0.2(7)
